data_1552060
loop_
_publ_author_name
'C. Marti-Gastaldo'
'D. Antypov'
'J. E. Warren'
'M. E. Briggs'
'P. A. Chater'
'P. V. Wiper'
'G. J. Miller'
'Y. Z. Khimyak'
'G. R. Darling'
'N. G. Berry'
'M. J. Rosseinsky'

_publ_section_title
;
 Side-chain control of porosity closure in single- and
 multiple-peptide-based porous materials by cooperative folding
;
_journal_name_full 'Nature Chemistry'
_journal_page_first 343
_journal_page_last 351
_journal_paper_doi 10.1038/nchem.1871
_journal_volume 6
_journal_year 2014
_chemical_absolute_configuration ad
_chemical_formula_moiety '0.5(C22 H40 N8 O16 Zn2) H2O CH4O'
_chemical_formula_sum 'C12 H20 N4 O9.5 Zn'
_chemical_formula_weight 437.69
_space_group_crystal_system monoclinic
_space_group_IT_number 5
_space_group_name_Hall 'C 2y'
_space_group_name_H-M_alt 'C 1 2 1'
_atom_sites_solution_hydrogens geom
_atom_sites_solution_primary direct
_atom_sites_solution_secondary difmap
_cell_angle_alpha 90.00
_cell_angle_beta 126.716(4)
_cell_angle_gamma 90.00
_cell_formula_units_Z 2
_cell_length_a 11.4558(10)
_cell_length_b 13.0673(10)
_cell_length_c 7.7695(6)
_cell_measurement_reflns_used 2695
_cell_measurement_temperature 100.0
_cell_measurement_theta_max 28.84
_cell_measurement_theta_min 2.71
_cell_volume 932.32(14)
_computing_cell_refinement
;
CrystalClear-SM Expert 2.0 r7 (Rigaku, 2011)
;
_computing_data_collection
;
CrystalClear-SM Expert 2.0 r7 (Rigaku, 2011)
;
_computing_data_reduction
;
CrystalClear-SM Expert 2.0 r7 (Rigaku, 2011)
;
_computing_molecular_graphics
;
O. V. Dolomanov, L. J. Bourhis, R. J. Gildea, J. A. K. Howard and H. Puschmann,
OLEX2: a complete structure solution, refinement and analysis program.
J. Appl. Cryst. (2009). 42, 339-341.
;
_computing_publication_material
;
O. V. Dolomanov, L. J. Bourhis, R. J. Gildea, J. A. K. Howard and H. Puschmann,
OLEX2: a complete structure solution, refinement and analysis program.
J. Appl. Cryst. (2009). 42, 339-341.
;
_computing_structure_refinement
;
XLMP, G.M. Sheldrick, Acta Cryst.
(2008). A64, 112-122
;
_computing_structure_solution
;
SHELXS, G.M. Sheldrick, Acta Cryst.
(2008). A64, 112-122
;
_diffrn_ambient_temperature 100.0
_diffrn_detector CCD
_diffrn_detector_area_resol_mean 28.5714
_diffrn_detector_type 'Rigaku Saturn724+'
_diffrn_measured_fraction_theta_full 1.000
_diffrn_measured_fraction_theta_max 1.000
_diffrn_measurement_device 'AFC12 (Right): Kappa 3 circle'
_diffrn_measurement_device_type 'Rigaku Saturn724+ (2x2 bin mode)'
_diffrn_measurement_method 'profile data from \w-scans'
_diffrn_measurement_specimen_support 'Mitegen 50um'
_diffrn_radiation_collimation 0.3
_diffrn_radiation_monochromator Confocal
_diffrn_radiation_probe x-ray
_diffrn_radiation_type 'Mo K\a'
_diffrn_radiation_wavelength 0.710747
_diffrn_radiation_xray_symbol K-L~3~
_diffrn_reflns_av_R_equivalents 0.0816
_diffrn_reflns_av_unetI/netI 0.0887
_diffrn_reflns_limit_h_max 15
_diffrn_reflns_limit_h_min -16
_diffrn_reflns_limit_k_max 18
_diffrn_reflns_limit_k_min -18
_diffrn_reflns_limit_l_max 11
_diffrn_reflns_limit_l_min -7
_diffrn_reflns_number 8974
_diffrn_reflns_theta_full 29.00
_diffrn_reflns_theta_max 31.01
_diffrn_reflns_theta_min 2.71
_diffrn_source 'Rotating Anode'
_diffrn_source_current 24.0
_diffrn_source_power 1.2
_diffrn_source_target Mo
_diffrn_source_type 'Rotating Anode'
_diffrn_source_voltage 50.0
_diffrn_standards_number 0
_exptl_absorpt_coefficient_mu 1.372
_exptl_absorpt_correction_T_max 1.0000
_exptl_absorpt_correction_T_min 0.6364
_exptl_absorpt_correction_type multi-scan
_exptl_absorpt_process_details 'SADABS-2008/1 (Bruker AXS,2008)'
_exptl_crystal_colour colourless
_exptl_crystal_colour_primary colourless
_exptl_crystal_density_diffrn 1.559
_exptl_crystal_density_meas .
_exptl_crystal_density_method 'not measured'
_exptl_crystal_description block
_exptl_crystal_F_000 452
_exptl_crystal_size_max 0.16
_exptl_crystal_size_mid 0.023
_exptl_crystal_size_min 0.018
_refine_diff_density_max 0.585
_refine_diff_density_min -1.516
_refine_diff_density_rms 0.104
_refine_ls_abs_structure_details 'Flack H D (1983), Acta Cryst. A39, 876-881'
_refine_ls_abs_structure_Flack 0.030(18)
_refine_ls_extinction_method none
_refine_ls_goodness_of_fit_ref 1.082
_refine_ls_hydrogen_treatment constr
_refine_ls_matrix_type full
_refine_ls_number_parameters 135
_refine_ls_number_reflns 2479
_refine_ls_number_restraints 1
_refine_ls_restrained_S_all 1.082
_refine_ls_R_factor_all 0.0558
_refine_ls_R_factor_gt 0.0498
_refine_ls_shift/su_max 0.000
_refine_ls_shift/su_mean 0.000
_refine_ls_structure_factor_coef Fsqd
_refine_ls_weighting_details 'calc w=1/[\s^2^(Fo^2^)+(0.0502P)^2^+0.0571P] where P=(Fo^2^+2Fc^2^)/3'
_refine_ls_weighting_scheme calc
_refine_ls_wR_factor_gt 0.1131
_refine_ls_wR_factor_ref 0.1174
_reflns_number_gt 2284
_reflns_number_total 2479
_reflns_threshold_expression >2sigma(I)
_cod_data_source_file nchem.1871-s5.cif
_cod_data_source_block b00117_c2
_cod_original_cell_volume 932.32(13)
_cod_original_formula_sum 'C12 H20 N4 O9.50 Zn'
_cod_database_code 1552060
_olex2_refinement_description
;
1. Fixed Uiso
 At 1.2 times of:
 All C(H) groups, All C(H,H) groups, All N(H) groups, All N(H,H) groups
 At 1.5 times of:
 All C(H,H,H) groups, All O(H) groups
2. Others
 Fixed Sof: H8B(0.5) C9(0.5) H9A(0.5) H9B(0.5) H9C(0.5) O14(0.25) O15(0.5)
3.a Ternary CH refined with riding coordinates:
 C7(H7)
3.b Secondary CH2 refined with riding coordinates:
 N4(H4A,H4B), C8(H8A,H8B), C5(H5A,H5B)
3.c Aromatic/amide H refined with riding coordinates:
 N6(H6)
3.d Idealised Me refined as rotating group:
 C9(H9A,H9B,H9C)
3.e Idealised tetrahedral OH refined as rotating group:
 O10(H10)
;

loop_
_space_group_symop_id
_space_group_symop_operation_xyz
1 'x, y, z'
2 '-x, y, -z'
3 'x+1/2, y+1/2, z'
4 '-x+1/2, y+1/2, -z'

loop_
_atom_site_label
_atom_site_type_symbol
_atom_site_fract_x
_atom_site_fract_y
_atom_site_fract_z
_atom_site_U_iso_or_equiv
_atom_site_adp_type
_atom_site_occupancy
_atom_site_symmetry_multiplicity
_atom_site_calc_flag
_atom_site_refinement_flags
_atom_site_disorder_assembly
_atom_site_disorder_group
Zn1 Zn 0.0000 -0.006410(13) 0.0000 0.01769(15) Uani 1 2 d S . .
O2 O 0.1083(4) 0.1193(2) 0.2396(6) 0.0239(7) Uani 1 1 d . . .
O13 O -0.1102(4) -0.1085(2) -0.2474(6) 0.0233(7) Uani 1 1 d . . .
N4 N 0.1550(4) 0.0307(3) -0.0535(5) 0.0205(6) Uani 1 1 d . . .
H4A H 0.2468 0.0264 0.0744 0.025 Uiso 1 1 calc R . .
H4B H 0.1493 -0.0165 -0.1461 0.025 Uiso 1 1 calc R . .
C7 C 0.2007(4) 0.3034(3) 0.4481(7) 0.0207(7) Uani 1 1 d . . .
H7 H 0.2679 0.2452 0.4815 0.025 Uiso 1 1 calc R . .
N6 N 0.0556(3) 0.2613(3) 0.3465(5) 0.0203(6) Uani 1 1 d . . .
H6 H -0.0091 0.2959 0.3496 0.024 Uiso 1 1 calc R . .
O12 O -0.3171(3) -0.1304(3) -0.2779(5) 0.0297(7) Uani 1 1 d . . .
C3 C 0.0206(4) 0.1712(3) 0.2494(6) 0.0190(7) Uani 1 1 d . . .
C11 C -0.2409(4) -0.1412(3) -0.3408(6) 0.0208(7) Uani 1 1 d . . .
O10 O 0.3480(4) 0.3954(3) 0.3680(6) 0.0452(10) Uani 1 1 d . B .
H10 H 0.3976 0.4140 0.4969 0.068 Uiso 1 1 calc R . .
C8 C 0.2006(5) 0.3747(4) 0.2920(7) 0.0307(9) Uani 1 1 d . . .
H8A H 0.1461 0.3424 0.1483 0.037 Uiso 1 1 calc R A 2
H8B H 0.1514 0.4397 0.2787 0.037 Uiso 0.50 1 calc PR A 2
C5 C 0.1341(4) 0.1331(3) -0.1432(7) 0.0252(8) Uani 1 1 d . . .
H5A H 0.1544 0.1319 -0.2504 0.030 Uiso 1 1 calc R . .
H5B H 0.2038 0.1810 -0.0272 0.030 Uiso 1 1 calc R . .
C9 C 0.1265(9) 0.4746(6) 0.2625(14) 0.0263(19) Uani 0.50 1 d P B 1
H9A H 0.0275 0.4617 0.2173 0.040 Uiso 0.50 1 calc PR B 1
H9B H 0.1219 0.5150 0.1524 0.040 Uiso 0.50 1 calc PR B 1
H9C H 0.1815 0.5123 0.3984 0.040 Uiso 0.50 1 calc PR B 1
C16 C 0.0000 0.6261(10) 0.5000 0.081(4) Uani 1 2 d S . .
O14 O 0.0000 0.6867(9) 0.0000 0.065(4) Uani 0.50 2 d SP . .
O15 O -0.0509(11) 0.6869(8) 0.3207(18) 0.080(3) Uani 0.50 1 d P C -1

loop_
_atom_site_aniso_label
_atom_site_aniso_U_11
_atom_site_aniso_U_22
_atom_site_aniso_U_33
_atom_site_aniso_U_23
_atom_site_aniso_U_13
_atom_site_aniso_U_12
Zn1 0.0173(2) 0.0223(3) 0.0146(3) 0.000 0.0101(2) 0.000
O2 0.0228(16) 0.0259(16) 0.0268(18) -0.0061(13) 0.0169(15) -0.0006(13)
O13 0.0189(15) 0.0276(16) 0.0206(17) -0.0058(12) 0.0103(14) -0.0086(13)
N4 0.0216(15) 0.0227(13) 0.0206(16) 0.0029(12) 0.0145(14) 0.0015(12)
C7 0.0194(17) 0.0243(17) 0.022(2) -0.0027(15) 0.0141(16) -0.0027(14)
N6 0.0181(14) 0.0232(14) 0.0227(17) -0.0054(13) 0.0139(14) -0.0006(12)
O12 0.0286(15) 0.0425(18) 0.0256(17) -0.0143(13) 0.0202(14) -0.0120(13)
C3 0.0174(16) 0.0240(17) 0.0166(19) -0.0002(14) 0.0107(15) 0.0002(14)
C11 0.0241(18) 0.0194(17) 0.0190(19) -0.0007(14) 0.0129(17) -0.0033(15)
O10 0.0302(17) 0.084(3) 0.0217(18) -0.0050(18) 0.0158(16) -0.0224(18)
C8 0.026(2) 0.046(3) 0.019(2) 0.0012(19) 0.0126(19) -0.0055(19)
C5 0.0206(18) 0.0265(18) 0.032(2) 0.0095(17) 0.0173(18) 0.0062(15)
C9 0.027(3) 0.023(5) 0.028(4) 0.011(3) 0.015(3) 0.004(3)
C16 0.038(5) 0.079(7) 0.092(9) 0.000 0.021(6) 0.000
O14 0.072(9) 0.041(6) 0.066(9) 0.000 0.033(8) 0.000
O15 0.062(6) 0.074(7) 0.072(7) -0.005(5) 0.021(6) 0.018(5)

loop_
_atom_type_symbol
_atom_type_description
_atom_type_scat_dispersion_real
_atom_type_scat_dispersion_imag
_atom_type_scat_source
C C 0.0033 0.0016 'International Tables Vol C Tables 4.2.6.8 and 6.1.1.4'
H H 0.0000 0.0000 'International Tables Vol C Tables 4.2.6.8 and 6.1.1.4'
N N 0.0061 0.0033 'International Tables Vol C Tables 4.2.6.8 and 6.1.1.4'
O O 0.0106 0.0060 'International Tables Vol C Tables 4.2.6.8 and 6.1.1.4'
Zn Zn 0.2839 1.4301 'International Tables Vol C Tables 4.2.6.8 and 6.1.1.4'

loop_
_geom_angle_atom_site_label_1
_geom_angle_atom_site_label_2
_geom_angle_atom_site_label_3
_geom_angle
_geom_angle_site_symmetry_1
_geom_angle_site_symmetry_3
O2 Zn1 O2 84.71(19) 2 .
O13 Zn1 O2 173.15(16) 2 2
O13 Zn1 O2 88.46(12) . 2
O13 Zn1 O2 88.46(12) 2 .
O13 Zn1 O2 173.15(16) . .
O13 Zn1 O13 98.4(2) 2 .
O13 Zn1 N4 94.82(14) 2 2
O13 Zn1 N4 102.51(13) . 2
O13 Zn1 N4 102.51(13) 2 .
O13 Zn1 N4 94.82(14) . .
N4 Zn1 O2 77.25(13) 2 .
N4 Zn1 O2 83.15(13) . .
N4 Zn1 O2 83.15(13) 2 2
N4 Zn1 O2 77.25(13) . 2
N4 Zn1 N4 153.41(18) 2 .
C3 O2 Zn1 112.6(3) . .
C11 O13 Zn1 127.2(3) . .
Zn1 N4 H4A 109.0 . .
Zn1 N4 H4B 109.0 . .
H4A N4 H4B 107.8 . .
C5 N4 Zn1 112.8(2) . .
C5 N4 H4A 109.0 . .
C5 N4 H4B 109.0 . .
N6 C7 H7 107.8 . .
N6 C7 C11 112.6(3) . 3_556
N6 C7 C8 109.9(3) . .
C11 C7 H7 107.8 3_556 .
C8 C7 H7 107.8 . .
C8 C7 C11 110.7(3) . 3_556
C7 N6 H6 119.9 . .
C3 N6 C7 120.2(3) . .
C3 N6 H6 119.9 . .
O2 C3 N6 122.4(4) . .
O2 C3 C5 120.5(4) . 2
N6 C3 C5 117.1(3) . 2
O13 C11 C7 112.1(4) . 3_444
O12 C11 O13 126.8(4) . .
O12 C11 C7 121.1(3) . 3_444
C8 O10 H10 109.5 . .
C7 C8 H8A 109.6 . .
C7 C8 H8B 109.6 . .
O10 C8 C7 110.1(4) . .
O10 C8 H8A 109.6 . .
O10 C8 H8B 109.6 . .
O10 C8 C9 108.5(5) . .
H8A C8 H8B 108.1 . .
C9 C8 C7 112.6(5) . .
C9 C8 H8A 106.3 . .
C9 C8 H8B 3.0 . .
N4 C5 C3 111.3(3) . 2
N4 C5 H5A 109.4 . .
N4 C5 H5B 109.4 . .
C3 C5 H5A 109.4 2 .
C3 C5 H5B 109.4 2 .
H5A C5 H5B 108.0 . .
C8 C9 H9A 109.5 . .
C8 C9 H9B 109.5 . .
C8 C9 H9C 109.5 . .
O15 C16 O15 110.4(12) . 2_556

loop_
_geom_bond_atom_site_label_1
_geom_bond_atom_site_label_2
_geom_bond_distance
_geom_bond_site_symmetry_2
Zn1 O2 2.223(3) 2
Zn1 O2 2.223(3) .
Zn1 O13 2.042(3) .
Zn1 O13 2.042(3) 2
Zn1 N4 2.108(3) 2
Zn1 N4 2.108(3) .
O2 C3 1.252(5) .
O13 C11 1.285(5) .
N4 H4A 0.9200 .
N4 H4B 0.9200 .
N4 C5 1.461(5) .
C7 H7 1.0000 .
C7 N6 1.456(5) .
C7 C11 1.533(5) 3_556
C7 C8 1.528(6) .
N6 H6 0.8800 .
N6 C3 1.325(5) .
O12 C11 1.237(5) .
C3 C5 1.523(5) 2
C11 C7 1.533(5) 3_444
O10 H10 0.8400 .
O10 C8 1.443(5) .
C8 H8A 0.9900 .
C8 H8B 0.9900 .
C8 C9 1.498(9) .
C5 C3 1.523(5) 2
C5 H5A 0.9900 .
C5 H5B 0.9900 .
C9 H9A 0.9800 .
C9 H9B 0.9800 .
C9 H9C 0.9800 .
C16 O15 1.393(13) .
C16 O15 1.393(13) 2_556

loop_
_geom_torsion_atom_site_label_1
_geom_torsion_atom_site_label_2
_geom_torsion_atom_site_label_3
_geom_torsion_atom_site_label_4
_geom_torsion
_geom_torsion_site_symmetry_1
_geom_torsion_site_symmetry_2
_geom_torsion_site_symmetry_3
_geom_torsion_site_symmetry_4
Zn1 O2 C3 N6 -165.6(3) . . . .
Zn1 O2 C3 C5 12.8(5) . . . 2
Zn1 O13 C11 C7 166.4(3) . . . 3_444
Zn1 O13 C11 O12 -12.6(6) . . . .
Zn1 N4 C5 C3 -20.8(4) . . . 2
O2 Zn1 O2 C3 65.6(3) 2 . . .
O2 Zn1 O13 C11 -83.5(4) 2 . . .
O2 Zn1 O13 C11 -88.1(15) . . . .
O2 Zn1 N4 C5 20.7(3) 2 . . .
O2 Zn1 N4 C5 -65.4(3) . . . .
O13 Zn1 O2 C3 70.2(15) . . . .
O13 Zn1 O2 C3 -113.9(3) 2 . . .
O13 Zn1 O13 C11 96.0(4) 2 . . .
O13 Zn1 N4 C5 -152.3(3) 2 . . .
O13 Zn1 N4 C5 108.0(3) . . . .
N4 Zn1 O2 C3 143.3(3) . . . .
N4 Zn1 O2 C3 -18.6(3) 2 . . .
N4 Zn1 O13 C11 -160.6(4) . . . .
N4 Zn1 O13 C11 -0.9(4) 2 . . .
N4 Zn1 N4 C5 -22.8(3) 2 . . .
C7 N6 C3 O2 -0.4(6) . . . .
C7 N6 C3 C5 -178.8(3) . . . 2
N6 C7 C8 O10 -165.1(3) . . . .
N6 C7 C8 C9 73.7(5) . . . .
C11 C7 N6 C3 -141.6(4) 3_556 . . .
C11 C7 C8 O10 69.8(5) 3_556 . . .
C11 C7 C8 C9 -51.4(6) 3_556 . . .
C8 C7 N6 C3 94.4(4) . . . .
